data_7106237
loop_
_publ_author_name
'I. Ravikumar'
'Subrata Saha'
'Pradyut Ghosh'

_publ_section_title
;
 Dual-host approach for liquid&#x0096;liquid extraction of potassium
 fluoride/chloride via formation of an integrated 1-D polymeric complex
;
_journal_name_full Chem.Commun.
_journal_page_first 4721
_journal_paper_doi 10.1039/c0cc03469j
_journal_volume 47
_journal_year 2011
_chemical_formula_sum 'C43 H51 Cl F15 N5 O3'
_chemical_formula_weight 1006.34
_chemical_name_systematic
;
?
;
_space_group_IT_number 2
_symmetry_cell_setting triclinic
_symmetry_space_group_name_Hall '-P 1'
_symmetry_space_group_name_H-M 'P -1'
_atom_sites_solution_hydrogens geom
_atom_sites_solution_primary direct
_atom_sites_solution_secondary difmap
_audit_creation_method SHELXL-97
_cell_angle_alpha 88.438(6)
_cell_angle_beta 77.895(5)
_cell_angle_gamma 74.960(5)
_cell_formula_units_Z 2
_cell_length_a 11.7018(18)
_cell_length_b 14.141(2)
_cell_length_c 15.737(3)
_cell_measurement_reflns_used 2400
_cell_measurement_temperature 296(2)
_cell_measurement_theta_max 19.54
_cell_measurement_theta_min 2.38
_cell_volume 2457.9(7)
_computing_cell_refinement 'Bruker Smart Apex II'
_computing_data_collection 'Bruker Smart Apex II'
_computing_data_reduction SAINT
_computing_molecular_graphics 'Mercury 2.3'
_computing_publication_material Shelxl-97
_computing_structure_refinement 'SHELXL-97 (Sheldrick, 1997)'
_computing_structure_solution 'SHELXS-97 (Sheldrick, 1990)'
_diffrn_ambient_temperature 296(2)
_diffrn_detector_area_resol_mean 3
_diffrn_measured_fraction_theta_full 0.974
_diffrn_measured_fraction_theta_max 0.974
_diffrn_measurement_device_type 'Bruker Smart Apex II'
_diffrn_measurement_method 'Omega Scan'
_diffrn_radiation_monochromator graphite
_diffrn_radiation_source 'fine-focus sealed tube'
_diffrn_radiation_type MoK\a
_diffrn_radiation_wavelength 0.71073
_diffrn_reflns_av_R_equivalents 0.0379
_diffrn_reflns_av_sigmaI/netI 0.0390
_diffrn_reflns_limit_h_max 10
_diffrn_reflns_limit_h_min -11
_diffrn_reflns_limit_k_max 13
_diffrn_reflns_limit_k_min -13
_diffrn_reflns_limit_l_max 14
_diffrn_reflns_limit_l_min -15
_diffrn_reflns_number 14575
_diffrn_reflns_theta_full 20.26
_diffrn_reflns_theta_max 20.26
_diffrn_reflns_theta_min 1.32
_exptl_absorpt_coefficient_mu 0.177
_exptl_absorpt_correction_T_max 0.9895
_exptl_absorpt_correction_T_min 0.9456
_exptl_absorpt_correction_type multi-scan
_exptl_absorpt_process_details sadabs
_exptl_crystal_colour Colorless
_exptl_crystal_density_diffrn 1.360
_exptl_crystal_density_method 'not measured'
_exptl_crystal_description Block
_exptl_crystal_F_000 1040
_exptl_crystal_size_max 0.32
_exptl_crystal_size_mid 0.14
_exptl_crystal_size_min 0.06
_refine_diff_density_max 0.506
_refine_diff_density_min -0.204
_refine_diff_density_rms 0.041
_refine_ls_extinction_method none
_refine_ls_goodness_of_fit_ref 0.964
_refine_ls_hydrogen_treatment constr
_refine_ls_matrix_type full
_refine_ls_number_parameters 601
_refine_ls_number_reflns 4642
_refine_ls_number_restraints 0
_refine_ls_restrained_S_all 0.964
_refine_ls_R_factor_all 0.0921
_refine_ls_R_factor_gt 0.0624
_refine_ls_shift/su_max 0.032
_refine_ls_shift/su_mean 0.002
_refine_ls_structure_factor_coef Fsqd
_refine_ls_weighting_details 'calc w=1/[\s^2^(Fo^2^)+(0.0624P)^2^+3.4933P] where P=(Fo^2^+2Fc^2^)/3'
_refine_ls_weighting_scheme calc
_refine_ls_wR_factor_gt 0.1437
_refine_ls_wR_factor_ref 0.1645
_reflns_number_gt 3128
_reflns_number_total 4642
_reflns_threshold_expression >2sigma(I)
_cod_data_source_file c0cc03469j.txt
_cod_data_source_block Complex_2
_cod_depositor_comments
;
The following automatic conversions were performed:

'_symmetry_cell_setting' value 'Triclinic' changed to 'triclinic'
according to the built-in table from CIF Core dictionary named
'cif_core.dic' version 2.4.1 from 2010-06-29.

Automatic conversion script
Id: cif_fix_values 1646 2011-03-28 12:23:43Z adriana 
;
_cod_original_cell_volume 2458.0(7)
_cod_original_sg_symbol_H-M P-1
_cod_database_code 7106237

loop_
_symmetry_equiv_pos_as_xyz
'x, y, z'
'-x, -y, -z'

loop_
_atom_site_label
_atom_site_type_symbol
_atom_site_fract_x
_atom_site_fract_y
_atom_site_fract_z
_atom_site_U_iso_or_equiv
_atom_site_adp_type
_atom_site_occupancy
_atom_site_symmetry_multiplicity
_atom_site_calc_flag
_atom_site_refinement_flags
_atom_site_disorder_assembly
_atom_site_disorder_group
C1 C 0.5498(5) 0.2407(5) 0.1853(4) 0.101(2) Uani 1 1 d . . .
H1A H 0.6261 0.2515 0.1544 0.121 Uiso 1 1 calc R . .
H1B H 0.5643 0.2045 0.2369 0.121 Uiso 1 1 calc R . .
C2 C 0.4610(6) 0.3386(5) 0.2124(4) 0.107(2) Uani 1 1 d . . .
H2A H 0.4973 0.3770 0.2437 0.128 Uiso 1 1 calc R . .
H2B H 0.4433 0.3737 0.1609 0.128 Uiso 1 1 calc R . .
C3 C 0.3216(5) 0.3452(4) 0.3521(5) 0.0802(16) Uani 1 1 d . . .
C4 C 0.2020(5) 0.3265(5) 0.3955(3) 0.0714(14) Uani 1 1 d . . .
C5 C 0.0953(7) 0.3983(5) 0.4049(4) 0.0841(17) Uani 1 1 d . . .
C6 C -0.0124(6) 0.3816(6) 0.4438(4) 0.0915(18) Uani 1 1 d . . .
C7 C -0.0168(6) 0.2927(7) 0.4733(4) 0.0923(18) Uani 1 1 d . . .
C8 C 0.0861(7) 0.2195(5) 0.4647(4) 0.0934(18) Uani 1 1 d . . .
C9 C 0.1936(6) 0.2375(5) 0.4260(4) 0.0839(16) Uani 1 1 d . . .
C10 C 0.5609(5) 0.0775(5) 0.1380(5) 0.104(2) Uani 1 1 d . . .
H10A H 0.6450 0.0670 0.1416 0.125 Uiso 1 1 calc R . .
H10B H 0.5587 0.0429 0.0862 0.125 Uiso 1 1 calc R . .
C11 C 0.4952(6) 0.0362(5) 0.2165(5) 0.113(2) Uani 1 1 d . . .
H11A H 0.5367 -0.0321 0.2214 0.135 Uiso 1 1 calc R . .
H11B H 0.4960 0.0714 0.2683 0.135 Uiso 1 1 calc R . .
C12 C 0.3282(6) -0.0321(5) 0.2088(4) 0.0832(17) Uani 1 1 d . . .
C13 C 0.1973(6) -0.0092(4) 0.2061(5) 0.0828(17) Uani 1 1 d . . .
C14 C 0.1550(9) 0.0179(5) 0.1348(6) 0.110(2) Uani 1 1 d . . .
C15 C 0.0326(12) 0.0440(6) 0.1326(8) 0.136(3) Uani 1 1 d . . .
C16 C -0.0473(9) 0.0422(6) 0.2107(10) 0.132(4) Uani 1 1 d . . .
C17 C -0.0065(9) 0.0166(6) 0.2822(8) 0.131(3) Uani 1 1 d . . .
C18 C 0.1111(7) -0.0099(5) 0.2823(6) 0.0987(19) Uani 1 1 d . . .
C19 C 0.5319(6) 0.2125(5) 0.0396(4) 0.105(2) Uani 1 1 d . . .
H19A H 0.6160 0.1826 0.0131 0.126 Uiso 1 1 calc R . .
H19B H 0.5195 0.2830 0.0385 0.126 Uiso 1 1 calc R . .
C20 C 0.4524(6) 0.1836(5) -0.0129(4) 0.111(2) Uani 1 1 d . . .
H20A H 0.4788 0.1976 -0.0734 0.133 Uiso 1 1 calc R . .
H20B H 0.4611 0.1137 -0.0089 0.133 Uiso 1 1 calc R . .
C21 C 0.2623(8) 0.2857(7) -0.0356(5) 0.143(3) Uani 1 1 d . . .
C22 C 0.1289(10) 0.3283(9) 0.0049(7) 0.131(3) Uani 1 1 d . . .
C23 C 0.0426(16) 0.2918(11) -0.0180(7) 0.180(5) Uani 1 1 d . . .
C24 C -0.0814(14) 0.3273(13) 0.0182(10) 0.177(5) Uani 1 1 d . . .
C25 C -0.1107(14) 0.4025(17) 0.0769(11) 0.193(9) Uani 1 1 d . . .
C26 C -0.0339(16) 0.4407(10) 0.1032(8) 0.153(4) Uani 1 1 d . . .
C27 C 0.0907(14) 0.4018(11) 0.0645(8) 0.152(4) Uani 1 1 d . . .
C28 C 0.3434(5) 0.3081(4) 0.6873(3) 0.0814(16) Uani 1 1 d . . .
H28A H 0.2986 0.3503 0.7374 0.098 Uiso 1 1 calc R . .
H28B H 0.3703 0.2426 0.7083 0.098 Uiso 1 1 calc R . .
C29 C 0.2584(6) 0.3057(5) 0.6282(4) 0.111(2) Uani 1 1 d . . .
H29A H 0.2986 0.2575 0.5815 0.133 Uiso 1 1 calc R . .
H29B H 0.2359 0.3692 0.6026 0.133 Uiso 1 1 calc R . .
C30 C 0.1430(8) 0.2792(7) 0.6801(6) 0.151(3) Uani 1 1 d . . .
H30A H 0.1090 0.3225 0.7310 0.181 Uiso 1 1 calc R . .
H30B H 0.0832 0.2893 0.6441 0.181 Uiso 1 1 calc R . .
C31 C 0.1683(11) 0.1801(9) 0.7069(8) 0.225(6) Uani 1 1 d . . .
H31A H 0.2097 0.1374 0.6574 0.338 Uiso 1 1 calc R . .
H31B H 0.0938 0.1641 0.7323 0.338 Uiso 1 1 calc R . .
H31C H 0.2185 0.1721 0.7490 0.338 Uiso 1 1 calc R . .
C32 C 0.4177(5) 0.4456(4) 0.6144(3) 0.0761(15) Uani 1 1 d . . .
H32A H 0.4905 0.4678 0.5956 0.091 Uiso 1 1 calc R . .
H32B H 0.3836 0.4428 0.5637 0.091 Uiso 1 1 calc R . .
C33 C 0.3286(5) 0.5208(4) 0.6782(4) 0.0791(16) Uani 1 1 d . . .
H33A H 0.3594 0.5224 0.7305 0.095 Uiso 1 1 calc R . .
H33B H 0.2525 0.5027 0.6940 0.095 Uiso 1 1 calc R . .
C34 C 0.3072(5) 0.6218(4) 0.6388(4) 0.0916(18) Uani 1 1 d . . .
H34A H 0.3817 0.6423 0.6291 0.110 Uiso 1 1 calc R . .
H34B H 0.2864 0.6175 0.5828 0.110 Uiso 1 1 calc R . .
C35 C 0.2069(6) 0.6990(5) 0.6960(5) 0.119(2) Uani 1 1 d . . .
H35A H 0.1328 0.6793 0.7060 0.178 Uiso 1 1 calc R . .
H35B H 0.1962 0.7606 0.6675 0.178 Uiso 1 1 calc R . .
H35C H 0.2287 0.7059 0.7506 0.178 Uiso 1 1 calc R . .
C36 C 0.5226(5) 0.3389(4) 0.7196(3) 0.0841(16) Uani 1 1 d . . .
H36A H 0.4703 0.3811 0.7676 0.101 Uiso 1 1 calc R . .
H36B H 0.5399 0.2726 0.7404 0.101 Uiso 1 1 calc R . .
C37 C 0.6391(6) 0.3684(6) 0.6962(4) 0.124(2) Uani 1 1 d . . .
H37A H 0.6262 0.4335 0.6727 0.149 Uiso 1 1 calc R . .
H37B H 0.6979 0.3227 0.6535 0.149 Uiso 1 1 calc R . .
C38 C 0.6865(11) 0.3661(8) 0.7893(7) 0.179(4) Uiso 1 1 d . . .
C39A C 0.775(3) 0.293(3) 0.770(2) 0.273(14) Uiso 0.51 1 d P . .
C39B C 0.805(3) 0.364(2) 0.7648(18) 0.229(11) Uiso 0.49 1 d P . .
C40 C 0.5285(5) 0.2787(4) 0.5694(3) 0.0907(17) Uani 1 1 d . . .
H40A H 0.4813 0.2862 0.5246 0.109 Uiso 1 1 calc R . .
H40B H 0.5993 0.3025 0.5466 0.109 Uiso 1 1 calc R . .
C41 C 0.5702(7) 0.1712(5) 0.5863(4) 0.126(3) Uani 1 1 d . . .
H41A H 0.5003 0.1447 0.6028 0.151 Uiso 1 1 calc R . .
H41B H 0.6115 0.1629 0.6345 0.151 Uiso 1 1 calc R . .
C42 C 0.6552(7) 0.1143(6) 0.5067(5) 0.143(3) Uani 1 1 d . . .
H42A H 0.7202 0.1457 0.4870 0.172 Uiso 1 1 calc R . .
H42B H 0.6910 0.0487 0.5237 0.172 Uiso 1 1 calc R . .
C43 C 0.5999(7) 0.1071(6) 0.4363(6) 0.150(3) Uani 1 1 d . . .
H43A H 0.5306 0.0819 0.4561 0.224 Uiso 1 1 calc R . .
H43B H 0.6567 0.0637 0.3919 0.224 Uiso 1 1 calc R . .
H43C H 0.5750 0.1708 0.4129 0.224 Uiso 1 1 calc R . .
N1 N 0.5077(4) 0.1826(4) 0.1302(3) 0.0809(13) Uani 1 1 d . . .
N2 N 0.3478(4) 0.3280(3) 0.2678(3) 0.0890(14) Uani 1 1 d . . .
H2 H 0.2967 0.3098 0.2442 0.107 Uiso 1 1 calc R . .
N3 N 0.3713(4) 0.0435(4) 0.2111(3) 0.0963(15) Uani 1 1 d . . .
H3 H 0.3238 0.1008 0.2094 0.116 Uiso 1 1 calc R . .
N4 N 0.3262(5) 0.2350(4) 0.0164(3) 0.0995(16) Uani 1 1 d . . .
H4 H 0.2923 0.2317 0.0701 0.119 Uiso 1 1 calc R . .
N5 N 0.4533(4) 0.3429(3) 0.6475(3) 0.0701(12) Uani 1 1 d . . .
O1 O 0.3828(4) 0.3748(3) 0.3942(3) 0.1123(15) Uani 1 1 d . . .
O2 O 0.3872(4) -0.1174(3) 0.2100(3) 0.1157(15) Uani 1 1 d . . .
O3 O 0.3003(6) 0.2979(7) -0.1111(4) 0.258(5) Uani 1 1 d . . .
F1 F 0.0966(3) 0.4877(3) 0.3739(3) 0.1254(13) Uani 1 1 d . . .
F2 F -0.1148(3) 0.4543(3) 0.4517(3) 0.1407(15) Uani 1 1 d . . .
F3 F -0.1232(3) 0.2754(3) 0.5119(3) 0.1384(14) Uani 1 1 d . . .
F4 F 0.0824(4) 0.1305(3) 0.4937(3) 0.1476(15) Uani 1 1 d . . .
F5 F 0.2953(3) 0.1639(3) 0.4173(3) 0.1226(12) Uani 1 1 d . . .
F6 F 0.2338(5) 0.0232(3) 0.0597(3) 0.1548(17) Uani 1 1 d . . .
F7 F -0.0068(6) 0.0735(4) 0.0622(4) 0.218(3) Uani 1 1 d . . .
F8 F -0.1666(4) 0.0668(4) 0.2159(4) 0.194(2) Uani 1 1 d . . .
F9 F -0.0874(4) 0.0185(4) 0.3597(4) 0.198(2) Uani 1 1 d . . .
F10 F 0.1508(4) -0.0346(4) 0.3556(3) 0.1549(17) Uani 1 1 d . . .
F11 F 0.0745(6) 0.2167(6) -0.0754(4) 0.225(3) Uani 1 1 d . . .
F12 F -0.1617(7) 0.2858(8) -0.0064(5) 0.278(5) Uani 1 1 d . . .
F13 F -0.2315(6) 0.4352(6) 0.1105(4) 0.248(4) Uani 1 1 d . . .
F14 F -0.0686(6) 0.5116(5) 0.1631(4) 0.225(3) Uani 1 1 d . . .
F15 F 0.1670(7) 0.4424(4) 0.0907(4) 0.174(2) Uani 1 1 d . . .
Cl1 Cl 0.15376(12) 0.23875(10) 0.21051(8) 0.0749(4) Uani 1 1 d . . .

loop_
_atom_site_aniso_label
_atom_site_aniso_U_11
_atom_site_aniso_U_22
_atom_site_aniso_U_33
_atom_site_aniso_U_23
_atom_site_aniso_U_13
_atom_site_aniso_U_12
C1 0.078(4) 0.144(6) 0.090(5) -0.008(4) -0.009(4) -0.051(5)
C2 0.119(6) 0.132(6) 0.084(5) -0.015(4) -0.002(4) -0.072(5)
C3 0.080(5) 0.087(4) 0.075(5) -0.009(3) -0.020(4) -0.020(3)
C4 0.067(4) 0.088(5) 0.061(4) -0.010(3) -0.017(3) -0.020(4)
C5 0.087(5) 0.082(5) 0.087(5) -0.004(4) -0.032(4) -0.017(4)
C6 0.069(5) 0.105(6) 0.096(5) -0.017(4) -0.030(4) -0.003(5)
C7 0.069(5) 0.126(7) 0.082(5) -0.009(4) -0.009(4) -0.029(5)
C8 0.095(6) 0.091(5) 0.097(5) 0.008(4) -0.019(4) -0.030(5)
C9 0.072(5) 0.093(5) 0.083(4) -0.004(4) -0.019(4) -0.011(4)
C10 0.065(4) 0.121(6) 0.122(6) -0.008(5) -0.023(4) -0.014(4)
C11 0.085(5) 0.118(5) 0.138(6) 0.030(5) -0.043(5) -0.017(4)
C12 0.078(5) 0.074(5) 0.081(4) 0.010(3) 0.004(3) -0.009(4)
C13 0.076(5) 0.062(4) 0.100(6) -0.007(3) -0.005(5) -0.011(3)
C14 0.116(7) 0.105(5) 0.103(7) -0.015(5) -0.025(6) -0.016(5)
C15 0.144(10) 0.120(7) 0.161(10) -0.013(6) -0.068(9) -0.033(7)
C16 0.102(8) 0.095(6) 0.222(13) -0.004(7) -0.091(9) -0.019(5)
C17 0.078(7) 0.123(6) 0.179(10) -0.005(6) 0.008(7) -0.032(5)
C18 0.084(6) 0.093(5) 0.115(7) 0.006(4) -0.022(5) -0.014(4)
C19 0.090(5) 0.145(6) 0.074(5) -0.010(4) 0.003(4) -0.034(4)
C20 0.107(6) 0.144(6) 0.066(4) -0.013(4) -0.008(4) -0.011(5)
C21 0.111(7) 0.215(9) 0.068(6) 0.031(6) 0.000(5) 0.001(6)
C22 0.130(9) 0.183(9) 0.054(6) 0.033(6) -0.022(7) 0.003(8)
C23 0.162(13) 0.289(16) 0.059(7) 0.038(8) -0.025(9) -0.006(13)
C24 0.125(12) 0.280(16) 0.101(9) 0.053(9) -0.023(9) -0.013(11)
C25 0.119(12) 0.29(2) 0.106(12) 0.095(13) 0.007(10) 0.029(13)
C26 0.150(12) 0.159(10) 0.099(9) 0.044(7) 0.006(10) 0.023(10)
C27 0.181(15) 0.166(12) 0.074(8) 0.051(8) -0.018(8) 0.001(9)
C28 0.099(4) 0.090(4) 0.061(4) 0.006(3) -0.011(3) -0.041(3)
C29 0.114(5) 0.149(6) 0.090(5) 0.008(4) -0.019(4) -0.072(5)
C30 0.164(8) 0.177(9) 0.148(7) -0.013(6) -0.042(6) -0.100(7)
C31 0.279(14) 0.208(12) 0.235(12) 0.003(10) -0.028(10) -0.163(11)
C32 0.077(4) 0.092(4) 0.059(3) 0.018(3) -0.013(3) -0.025(3)
C33 0.075(4) 0.088(4) 0.076(4) 0.008(3) -0.015(3) -0.025(3)
C34 0.084(4) 0.094(5) 0.107(5) 0.023(4) -0.036(4) -0.031(4)
C35 0.121(6) 0.086(5) 0.148(6) 0.000(4) -0.040(5) -0.015(4)
C36 0.098(4) 0.087(4) 0.068(4) 0.009(3) -0.028(3) -0.017(3)
C37 0.102(5) 0.163(7) 0.111(6) 0.000(5) -0.035(4) -0.031(5)
C40 0.098(4) 0.103(5) 0.061(4) -0.003(3) -0.004(3) -0.019(4)
C41 0.168(7) 0.100(5) 0.084(5) -0.020(4) -0.012(5) -0.001(5)
C42 0.132(7) 0.164(8) 0.123(7) -0.026(6) -0.034(6) -0.009(6)
C43 0.117(6) 0.184(8) 0.136(7) -0.029(6) -0.014(6) -0.025(6)
N1 0.071(3) 0.105(4) 0.070(3) -0.004(3) -0.011(3) -0.031(3)
N2 0.090(4) 0.113(4) 0.073(4) -0.013(3) -0.011(3) -0.047(3)
N3 0.073(4) 0.086(4) 0.128(4) 0.024(3) -0.027(3) -0.013(3)
N4 0.097(4) 0.134(4) 0.054(3) -0.002(3) -0.011(3) -0.010(3)
N5 0.080(3) 0.075(3) 0.056(3) 0.008(2) -0.012(3) -0.023(2)
O1 0.097(3) 0.170(4) 0.089(3) -0.021(3) -0.026(3) -0.061(3)
O2 0.106(3) 0.079(3) 0.133(4) 0.011(3) 0.003(3) 0.005(3)
O3 0.158(5) 0.450(12) 0.074(4) 0.097(6) 0.019(4) 0.039(6)
F1 0.128(3) 0.097(3) 0.151(3) 0.008(2) -0.044(3) -0.018(2)
F2 0.085(3) 0.152(3) 0.168(4) -0.028(3) -0.038(2) 0.012(3)
F3 0.085(3) 0.201(4) 0.130(3) 0.002(3) -0.006(2) -0.051(3)
F4 0.137(3) 0.128(3) 0.173(4) 0.040(3) -0.010(3) -0.046(3)
F5 0.093(3) 0.105(3) 0.149(3) 0.016(2) -0.012(2) -0.002(2)
F6 0.180(4) 0.179(4) 0.095(3) -0.003(3) -0.035(3) -0.025(3)
F7 0.263(7) 0.204(5) 0.225(6) -0.010(5) -0.169(6) -0.029(5)
F8 0.108(4) 0.179(5) 0.308(7) -0.030(4) -0.071(4) -0.033(3)
F9 0.101(3) 0.244(6) 0.221(6) 0.020(4) 0.024(4) -0.042(3)
F10 0.109(3) 0.214(5) 0.120(3) 0.037(3) 0.003(3) -0.029(3)
F11 0.180(6) 0.372(10) 0.112(4) -0.023(5) -0.033(4) -0.049(6)
F12 0.175(6) 0.498(14) 0.179(6) 0.087(7) -0.072(5) -0.101(8)
F13 0.143(5) 0.349(9) 0.163(5) 0.090(5) 0.012(4) 0.046(5)
F14 0.240(7) 0.173(5) 0.169(5) 0.015(4) 0.037(5) 0.043(5)
F15 0.209(7) 0.150(5) 0.134(5) 0.026(3) -0.006(4) -0.023(4)
Cl1 0.0768(9) 0.0797(9) 0.0703(9) 0.0018(7) -0.0214(7) -0.0191(7)

loop_
_atom_type_symbol
_atom_type_description
_atom_type_scat_dispersion_real
_atom_type_scat_dispersion_imag
_atom_type_scat_source
C C 0.0033 0.0016 'International Tables Vol C Tables 4.2.6.8 and 6.1.1.4'
H H 0.0000 0.0000 'International Tables Vol C Tables 4.2.6.8 and 6.1.1.4'
N N 0.0061 0.0033 'International Tables Vol C Tables 4.2.6.8 and 6.1.1.4'
O O 0.0106 0.0060 'International Tables Vol C Tables 4.2.6.8 and 6.1.1.4'
F F 0.0171 0.0103 'International Tables Vol C Tables 4.2.6.8 and 6.1.1.4'
Cl Cl 0.1484 0.1585 'International Tables Vol C Tables 4.2.6.8 and 6.1.1.4'

loop_
_geom_angle_atom_site_label_1
_geom_angle_atom_site_label_2
_geom_angle_atom_site_label_3
_geom_angle
_geom_angle_site_symmetry_1
_geom_angle_site_symmetry_3
_geom_angle_publ_flag
N1 C1 C2 112.8(5) . . ?
N1 C1 H1A 109.0 . . ?
C2 C1 H1A 109.0 . . ?
N1 C1 H1B 109.0 . . ?
C2 C1 H1B 109.0 . . ?
H1A C1 H1B 107.8 . . ?
N2 C2 C1 112.0(5) . . ?
N2 C2 H2A 109.2 . . ?
C1 C2 H2A 109.2 . . ?
N2 C2 H2B 109.2 . . ?
C1 C2 H2B 109.2 . . ?
H2A C2 H2B 107.9 . . ?
O1 C3 N2 126.3(6) . . ?
O1 C3 C4 121.0(6) . . ?
N2 C3 C4 112.7(6) . . ?
C9 C4 C5 116.3(6) . . ?
C9 C4 C3 121.9(6) . . ?
C5 C4 C3 121.8(6) . . ?
F1 C5 C6 118.6(7) . . ?
F1 C5 C4 119.5(7) . . ?
C6 C5 C4 121.9(6) . . ?
C7 C6 F2 120.2(7) . . ?
C7 C6 C5 120.0(6) . . ?
F2 C6 C5 119.9(8) . . ?
C6 C7 F3 120.4(7) . . ?
C6 C7 C8 120.1(6) . . ?
F3 C7 C8 119.5(8) . . ?
F4 C8 C7 120.5(7) . . ?
F4 C8 C9 120.2(7) . . ?
C7 C8 C9 119.3(7) . . ?
F5 C9 C4 118.8(6) . . ?
F5 C9 C8 118.8(7) . . ?
C4 C9 C8 122.4(6) . . ?
N1 C10 C11 112.2(5) . . ?
N1 C10 H10A 109.2 . . ?
C11 C10 H10A 109.2 . . ?
N1 C10 H10B 109.2 . . ?
C11 C10 H10B 109.2 . . ?
H10A C10 H10B 107.9 . . ?
N3 C11 C10 111.4(5) . . ?
N3 C11 H11A 109.4 . . ?
C10 C11 H11A 109.4 . . ?
N3 C11 H11B 109.4 . . ?
C10 C11 H11B 109.4 . . ?
H11A C11 H11B 108.0 . . ?
O2 C12 N3 124.4(6) . . ?
O2 C12 C13 120.2(6) . . ?
N3 C12 C13 115.3(6) . . ?
C14 C13 C18 116.3(7) . . ?
C14 C13 C12 123.5(7) . . ?
C18 C13 C12 120.1(7) . . ?
F6 C14 C13 119.1(8) . . ?
F6 C14 C15 117.0(10) . . ?
C13 C14 C15 123.8(9) . . ?
F7 C15 C16 120.9(12) . . ?
F7 C15 C14 122.6(12) . . ?
C16 C15 C14 116.4(9) . . ?
C17 C16 F8 118.4(13) . . ?
C17 C16 C15 120.4(9) . . ?
F8 C16 C15 121.2(12) . . ?
C16 C17 C18 122.0(9) . . ?
C16 C17 F9 119.5(11) . . ?
C18 C17 F9 118.5(11) . . ?
C17 C18 F10 121.2(9) . . ?
C17 C18 C13 121.0(8) . . ?
F10 C18 C13 117.7(7) . . ?
N1 C19 C20 112.5(5) . . ?
N1 C19 H19A 109.1 . . ?
C20 C19 H19A 109.1 . . ?
N1 C19 H19B 109.1 . . ?
C20 C19 H19B 109.1 . . ?
H19A C19 H19B 107.8 . . ?
N4 C20 C19 112.3(5) . . ?
N4 C20 H20A 109.1 . . ?
C19 C20 H20A 109.1 . . ?
N4 C20 H20B 109.1 . . ?
C19 C20 H20B 109.1 . . ?
H20A C20 H20B 107.9 . . ?
O3 C21 N4 125.0(8) . . ?
O3 C21 C22 120.0(8) . . ?
N4 C21 C22 115.0(7) . . ?
C27 C22 C23 116.9(12) . . ?
C27 C22 C21 122.5(13) . . ?
C23 C22 C21 120.6(13) . . ?
F11 C23 C22 120.1(15) . . ?
F11 C23 C24 116.9(18) . . ?
C22 C23 C24 123.0(14) . . ?
F12 C24 C25 124.8(18) . . ?
F12 C24 C23 119.6(19) . . ?
C25 C24 C23 115.5(16) . . ?
C26 C25 C24 125.3(17) . . ?
C26 C25 F13 121(2) . . ?
C24 C25 F13 114(2) . . ?
F14 C26 C25 122.1(18) . . ?
F14 C26 C27 121.1(17) . . ?
C25 C26 C27 116.8(16) . . ?
C22 C27 F15 121.6(14) . . ?
C22 C27 C26 122.4(13) . . ?
F15 C27 C26 116.0(16) . . ?
N5 C28 C29 115.7(4) . . ?
N5 C28 H28A 108.3 . . ?
C29 C28 H28A 108.3 . . ?
N5 C28 H28B 108.3 . . ?
C29 C28 H28B 108.3 . . ?
H28A C28 H28B 107.4 . . ?
C28 C29 C30 110.2(5) . . ?
C28 C29 H29A 109.6 . . ?
C30 C29 H29A 109.6 . . ?
C28 C29 H29B 109.6 . . ?
C30 C29 H29B 109.6 . . ?
H29A C29 H29B 108.1 . . ?
C31 C30 C29 111.9(8) . . ?
C31 C30 H30A 109.2 . . ?
C29 C30 H30A 109.2 . . ?
C31 C30 H30B 109.2 . . ?
C29 C30 H30B 109.2 . . ?
H30A C30 H30B 107.9 . . ?
C30 C31 H31A 109.5 . . ?
C30 C31 H31B 109.5 . . ?
H31A C31 H31B 109.5 . . ?
C30 C31 H31C 109.5 . . ?
H31A C31 H31C 109.5 . . ?
H31B C31 H31C 109.5 . . ?
C33 C32 N5 116.0(4) . . ?
C33 C32 H32A 108.3 . . ?
N5 C32 H32A 108.3 . . ?
C33 C32 H32B 108.3 . . ?
N5 C32 H32B 108.3 . . ?
H32A C32 H32B 107.4 . . ?
C32 C33 C34 110.6(5) . . ?
C32 C33 H33A 109.5 . . ?
C34 C33 H33A 109.5 . . ?
C32 C33 H33B 109.5 . . ?
C34 C33 H33B 109.5 . . ?
H33A C33 H33B 108.1 . . ?
C35 C34 C33 113.2(5) . . ?
C35 C34 H34A 108.9 . . ?
C33 C34 H34A 108.9 . . ?
C35 C34 H34B 108.9 . . ?
C33 C34 H34B 108.9 . . ?
H34A C34 H34B 107.8 . . ?
C34 C35 H35A 109.5 . . ?
C34 C35 H35B 109.5 . . ?
H35A C35 H35B 109.5 . . ?
C34 C35 H35C 109.5 . . ?
H35A C35 H35C 109.5 . . ?
H35B C35 H35C 109.5 . . ?
C37 C36 N5 116.3(5) . . ?
C37 C36 H36A 108.2 . . ?
N5 C36 H36A 108.2 . . ?
C37 C36 H36B 108.2 . . ?
N5 C36 H36B 108.2 . . ?
H36A C36 H36B 107.4 . . ?
C36 C37 C38 104.9(6) . . ?
C36 C37 H37A 110.8 . . ?
C38 C37 H37A 110.8 . . ?
C36 C37 H37B 110.8 . . ?
C38 C37 H37B 110.8 . . ?
H37A C37 H37B 108.8 . . ?
C39A C38 C39B 52.2(16) . . ?
C39A C38 C37 96.7(17) . . ?
C39B C38 C37 104.6(14) . . ?
C39B C39A C38 69(3) . . ?
C39A C39B C38 59(2) . . ?
C41 C40 N5 115.6(5) . . ?
C41 C40 H40A 108.4 . . ?
N5 C40 H40A 108.4 . . ?
C41 C40 H40B 108.4 . . ?
N5 C40 H40B 108.4 . . ?
H40A C40 H40B 107.4 . . ?
C40 C41 C42 111.8(6) . . ?
C40 C41 H41A 109.3 . . ?
C42 C41 H41A 109.3 . . ?
C40 C41 H41B 109.3 . . ?
C42 C41 H41B 109.3 . . ?
H41A C41 H41B 107.9 . . ?
C43 C42 C41 114.8(7) . . ?
C43 C42 H42A 108.6 . . ?
C41 C42 H42A 108.6 . . ?
C43 C42 H42B 108.6 . . ?
C41 C42 H42B 108.6 . . ?
H42A C42 H42B 107.5 . . ?
C42 C43 H43A 109.5 . . ?
C42 C43 H43B 109.5 . . ?
H43A C43 H43B 109.5 . . ?
C42 C43 H43C 109.5 . . ?
H43A C43 H43C 109.5 . . ?
H43B C43 H43C 109.5 . . ?
C1 N1 C10 111.3(5) . . ?
C1 N1 C19 110.7(5) . . ?
C10 N1 C19 111.4(5) . . ?
C3 N2 C2 122.4(5) . . ?
C3 N2 H2 118.8 . . ?
C2 N2 H2 118.8 . . ?
C12 N3 C11 123.4(5) . . ?
C12 N3 H3 118.3 . . ?
C11 N3 H3 118.3 . . ?
C21 N4 C20 122.3(6) . . ?
C21 N4 H4 118.8 . . ?
C20 N4 H4 118.8 . . ?
C28 N5 C40 111.0(4) . . ?
C28 N5 C32 111.1(4) . . ?
C40 N5 C32 106.2(4) . . ?
C28 N5 C36 105.4(4) . . ?
C40 N5 C36 111.9(4) . . ?
C32 N5 C36 111.4(4) . . ?

loop_
_geom_bond_atom_site_label_1
_geom_bond_atom_site_label_2
_geom_bond_distance
_geom_bond_site_symmetry_2
_geom_bond_publ_flag
C1 N1 1.449(7) . ?
C1 C2 1.509(8) . ?
C1 H1A 0.9700 . ?
C1 H1B 0.9700 . ?
C2 N2 1.465(7) . ?
C2 H2A 0.9700 . ?
C2 H2B 0.9700 . ?
C3 O1 1.222(6) . ?
C3 N2 1.313(7) . ?
C3 C4 1.509(8) . ?
C4 C9 1.354(7) . ?
C4 C5 1.373(8) . ?
C5 F1 1.346(6) . ?
C5 C6 1.358(8) . ?
C6 C7 1.338(8) . ?
C6 F2 1.347(7) . ?
C7 F3 1.347(7) . ?
C7 C8 1.353(8) . ?
C8 F4 1.335(7) . ?
C8 C9 1.363(8) . ?
C9 F5 1.347(6) . ?
C10 N1 1.467(7) . ?
C10 C11 1.502(8) . ?
C10 H10A 0.9700 . ?
C10 H10B 0.9700 . ?
C11 N3 1.446(7) . ?
C11 H11A 0.9700 . ?
C11 H11B 0.9700 . ?
C12 O2 1.227(6) . ?
C12 N3 1.299(7) . ?
C12 C13 1.492(8) . ?
C13 C14 1.327(9) . ?
C13 C18 1.397(8) . ?
C14 F6 1.351(8) . ?
C14 C15 1.391(11) . ?
C15 F7 1.304(10) . ?
C15 C16 1.383(12) . ?
C16 C17 1.319(12) . ?
C16 F8 1.334(9) . ?
C17 C18 1.329(10) . ?
C17 F9 1.374(9) . ?
C18 F10 1.338(7) . ?
C19 N1 1.467(7) . ?
C19 C20 1.500(8) . ?
C19 H19A 0.9700 . ?
C19 H19B 0.9700 . ?
C20 N4 1.448(7) . ?
C20 H20A 0.9700 . ?
C20 H20B 0.9700 . ?
C21 O3 1.202(8) . ?
C21 N4 1.300(8) . ?
C21 C22 1.524(12) . ?
C22 C27 1.341(14) . ?
C22 C23 1.359(15) . ?
C23 F11 1.338(14) . ?
C23 C24 1.404(16) . ?
C24 F12 1.353(15) . ?
C24 C25 1.35(2) . ?
C25 C26 1.300(19) . ?
C25 F13 1.360(15) . ?
C26 F14 1.319(14) . ?
C26 C27 1.425(16) . ?
C27 F15 1.314(13) . ?
C28 N5 1.504(6) . ?
C28 C29 1.504(7) . ?
C28 H28A 0.9700 . ?
C28 H28B 0.9700 . ?
C29 C30 1.554(9) . ?
C29 H29A 0.9700 . ?
C29 H29B 0.9700 . ?
C30 C31 1.426(12) . ?
C30 H30A 0.9700 . ?
C30 H30B 0.9700 . ?
C31 H31A 0.9600 . ?
C31 H31B 0.9600 . ?
C31 H31C 0.9600 . ?
C32 C33 1.506(7) . ?
C32 N5 1.513(6) . ?
C32 H32A 0.9700 . ?
C32 H32B 0.9700 . ?
C33 C34 1.522(7) . ?
C33 H33A 0.9700 . ?
C33 H33B 0.9700 . ?
C34 C35 1.525(8) . ?
C34 H34A 0.9700 . ?
C34 H34B 0.9700 . ?
C35 H35A 0.9600 . ?
C35 H35B 0.9600 . ?
C35 H35C 0.9600 . ?
C36 C37 1.498(8) . ?
C36 N5 1.519(6) . ?
C36 H36A 0.9700 . ?
C36 H36B 0.9700 . ?
C37 C38 1.669(11) . ?
C37 H37A 0.9700 . ?
C37 H37B 0.9700 . ?
C38 C39A 1.25(3) . ?
C38 C39B 1.35(3) . ?
C39A C39B 1.15(4) . ?
C40 C41 1.506(8) . ?
C40 N5 1.518(6) . ?
C40 H40A 0.9700 . ?
C40 H40B 0.9700 . ?
C41 C42 1.525(9) . ?
C41 H41A 0.9700 . ?
C41 H41B 0.9700 . ?
C42 C43 1.413(9) . ?
C42 H42A 0.9700 . ?
C42 H42B 0.9700 . ?
C43 H43A 0.9600 . ?
C43 H43B 0.9600 . ?
C43 H43C 0.9600 . ?
N2 H2 0.8600 . ?
N3 H3 0.8600 . ?
N4 H4 0.8600 . ?
